data_7230399
loop_
_publ_author_name
'Singh, Ashutosh S.'
'Ali, Amjad'
'Tiwari, Ranjay K.'
'Behera, Jogendra N.'
'Sun, Shih-Sheng'
'Chandrasekhar, Vadapalli'

_publ_section_title
;
 Thermally induced 1D to 2D polymer conversion accompanied by major
 packing changes in single-crystal-to-single-crystal transformation
;
_journal_issue 17
_journal_name_full CrystEngComm
_journal_page_first 2346
_journal_paper_doi 10.1039/C8CE00089A
_journal_volume 20
_journal_year 2018
_chemical_formula_moiety 'C12 H14 N2 O8 S2'
_chemical_formula_sum 'C12 H14 N2 O8 S2'
_chemical_formula_weight 378.37
_space_group_IT_number 2
_space_group_name_Hall '-P 1'
_space_group_name_H-M_alt 'P -1'
_symmetry_cell_setting triclinic
_symmetry_space_group_name_Hall '-P 1'
_symmetry_space_group_name_H-M 'P -1'
_atom_sites_solution_hydrogens geom
_atom_sites_solution_primary direct
_atom_sites_solution_secondary difmap
_audit_update_record
;
2016-09-19 deposited with the CCDC.
2018-04-03 downloaded from the CCDC.
;
_cell_angle_alpha 95.073(2)
_cell_angle_beta 110.088(2)
_cell_angle_gamma 90.128(2)
_cell_formula_units_Z 2
_cell_length_a 8.6748(4)
_cell_length_b 9.2418(4)
_cell_length_c 9.7123(5)
_cell_measurement_reflns_used 5527
_cell_measurement_temperature 100.00(10)
_cell_measurement_theta_max 26.35
_cell_measurement_theta_min 2.5
_cell_volume 727.97(6)
_computing_cell_refinement 'Bruker APEX2'
_computing_data_collection 'Bruker APEX2'
_computing_data_reduction 'Bruker SAINT'
_computing_molecular_graphics 'Ortep-3 for Windows (Farrugia, 1997)'
_computing_publication_material 'WinGX publication routines (Farrugia, 1999)'
_computing_structure_refinement 'SHELXL-97 (Sheldrick, 1997)'
_computing_structure_solution 'SHELXS-97 (Sheldrick, 1997)'
_diffrn_ambient_temperature 100.00(10)
_diffrn_measured_fraction_theta_full 0.973
_diffrn_measured_fraction_theta_max 0.959
_diffrn_measurement_device_type 'CCD area detector'
_diffrn_measurement_method 'phi and omega scans'
_diffrn_radiation_monochromator graphite
_diffrn_radiation_type MoK\a
_diffrn_radiation_wavelength 0.71073
_diffrn_reflns_av_R_equivalents 0.0182
_diffrn_reflns_av_unetI/netI 0.0189
_diffrn_reflns_limit_h_max 10
_diffrn_reflns_limit_h_min -10
_diffrn_reflns_limit_k_max 11
_diffrn_reflns_limit_k_min -9
_diffrn_reflns_limit_l_max 12
_diffrn_reflns_limit_l_min -12
_diffrn_reflns_number 10313
_diffrn_reflns_theta_full 25
_diffrn_reflns_theta_max 26.43
_diffrn_reflns_theta_min 2.21
_exptl_absorpt_coefficient_mu 0.415
_exptl_absorpt_correction_T_max 0.959
_exptl_absorpt_correction_T_min 0.9362
_exptl_absorpt_correction_type multi-scan
_exptl_absorpt_process_details 'Bruker SADABS, 1996'
_exptl_crystal_colour colourless
_exptl_crystal_density_diffrn 1.726
_exptl_crystal_density_method 'not measured'
_exptl_crystal_description rod
_exptl_crystal_F_000 392
_exptl_crystal_size_max 0.19
_exptl_crystal_size_mid 0.16
_exptl_crystal_size_min 0.12
_refine_diff_density_max 0.379
_refine_diff_density_min -0.436
_refine_diff_density_rms 0.059
_refine_ls_extinction_method none
_refine_ls_goodness_of_fit_ref 1.03
_refine_ls_hydrogen_treatment mixed
_refine_ls_matrix_type full
_refine_ls_number_parameters 225
_refine_ls_number_reflns 2871
_refine_ls_number_restraints 0
_refine_ls_restrained_S_all 1.03
_refine_ls_R_factor_all 0.0361
_refine_ls_R_factor_gt 0.0303
_refine_ls_shift/su_max 0.001
_refine_ls_shift/su_mean 0
_refine_ls_structure_factor_coef Fsqd
_refine_ls_weighting_details 'calc w=1/[\s^2^(Fo^2^)+(0.0414P)^2^+0.5826P] where P=(Fo^2^+2Fc^2^)/3'
_refine_ls_weighting_scheme calc
_refine_ls_wR_factor_gt 0.0799
_refine_ls_wR_factor_ref 0.0843
_reflns_number_gt 2521
_reflns_number_total 2871
_reflns_threshold_expression >2sigma(I)
_cod_data_source_file c8ce00089a2.cif
_cod_data_source_block crystal_1
_cod_depositor_comments
;
The following automatic conversions were performed:

'_symmetry_cell_setting' value 'Triclinic' changed to 'triclinic'
according to
/home/data/users/saulius/crontab/automatic-downloads/rss-feeds/RSC/lib/dictionaries/cif_core.dic
dictionary named 'cif_core.dic' version 2.4.2 from 2011-04-26.

Automatic conversion script
Id: cif_fix_values 4973 2017-02-22 13:04:09Z antanas 

 Adding full bibliography for 7230398--7230403.cif.
;
_cod_original_sg_symbol_H-M P-1
_cod_database_code 7230399

loop_
_symmetry_equiv_pos_as_xyz
'x, y, z'
'-x, -y, -z'

loop_
_atom_site_label
_atom_site_type_symbol
_atom_site_fract_x
_atom_site_fract_y
_atom_site_fract_z
_atom_site_U_iso_or_equiv
_atom_site_adp_type
_atom_site_occupancy
_atom_site_symmetry_multiplicity
_atom_site_calc_flag
_atom_site_refinement_flags
S1 S 0.23604(5) 0.20210(5) 0.83102(5) 0.01550(13) Uani 1 1 d .
S2 S 0.20206(5) 0.70754(5) 0.78347(5) 0.01553(13) Uani 1 1 d .
O1 O 0.11628(15) 0.23948(14) 0.90218(14) 0.0208(3) Uani 1 1 d .
O2 O 0.37783(16) 0.32220(15) 0.88893(15) 0.0217(3) Uani 1 1 d .
O3 O 0.32189(16) 0.07246(14) 0.88441(16) 0.0248(3) Uani 1 1 d .
O4 O 0.16909(17) 0.20155(16) 0.67366(14) 0.0269(3) Uani 1 1 d .
O5 O 0.11348(16) 0.74206(15) 0.88476(14) 0.0224(3) Uani 1 1 d .
O6 O 0.11528(15) 0.74942(14) 0.63801(14) 0.0207(3) Uani 1 1 d .
O7 O 0.36946(15) 0.79626(15) 0.84510(15) 0.0217(3) Uani 1 1 d .
O8 O 0.25282(17) 0.55842(14) 0.78136(16) 0.0272(3) Uani 1 1 d .
N1 N 0.86820(18) -0.06483(16) 0.75888(16) 0.0175(3) Uani 1 1 d .
H1A H 0.9431 -0.1268 0.8001 0.021 Uiso 1 1 calc R
N2 N 0.12437(17) 0.57858(16) 0.23064(16) 0.0174(3) Uani 1 1 d .
H2A H 0.052 0.6415 0.1871 0.021 Uiso 1 1 calc R
C1 C 0.7717(2) -0.0111(2) 0.8320(2) 0.0208(4) Uani 1 1 d .
H1 H 0.7854 -0.0397 0.927 0.025 Uiso 1 1 calc R
C2 C 0.6532(2) 0.0849(2) 0.7699(2) 0.0199(4) Uani 1 1 d .
H2 H 0.5848 0.1226 0.8218 0.024 Uiso 1 1 calc R
C3 C 0.6330(2) 0.12740(19) 0.62990(19) 0.0168(4) Uani 1 1 d .
C4 C 0.7375(2) 0.06913(19) 0.55829(19) 0.0177(4) Uani 1 1 d .
H4 H 0.7276 0.0962 0.4636 0.021 Uiso 1 1 calc R
C5 C 0.8541(2) -0.02690(19) 0.6246(2) 0.0181(4) Uani 1 1 d .
H5 H 0.9246 -0.0665 0.5758 0.022 Uiso 1 1 calc R
C6 C 0.5040(2) 0.22953(19) 0.5649(2) 0.0174(4) Uani 1 1 d .
H6 H 0.4355 0.2612 0.6189 0.021 Uiso 1 1 calc R
C7 C 0.4776(2) 0.28029(19) 0.4346(2) 0.0177(4) Uani 1 1 d .
H7 H 0.5463 0.2474 0.3811 0.021 Uiso 1 1 calc R
C8 C 0.3507(2) 0.38299(19) 0.36691(19) 0.0159(4) Uani 1 1 d .
C9 C 0.3380(2) 0.42378(19) 0.22746(19) 0.0179(4) Uani 1 1 d .
H9 H 0.4086 0.3839 0.1789 0.022 Uiso 1 1 calc R
C10 C 0.2232(2) 0.5214(2) 0.1618(2) 0.0191(4) Uani 1 1 d .
H10 H 0.2139 0.5486 0.0672 0.023 Uiso 1 1 calc R
C11 C 0.1322(2) 0.5429(2) 0.36409(19) 0.0178(4) Uani 1 1 d .
H11 H 0.0606 0.5858 0.41 0.021 Uiso 1 1 calc R
C12 C 0.2437(2) 0.4443(2) 0.43415(19) 0.0177(4) Uani 1 1 d .
H12 H 0.2481 0.4179 0.5277 0.021 Uiso 1 1 calc R
H2B H 0.340(3) 0.402(3) 0.858(3) 0.044(8) Uiso 1 1 d .
H7A H 0.352(3) 0.885(3) 0.857(3) 0.044(8) Uiso 1 1 d .

loop_
_atom_site_aniso_label
_atom_site_aniso_U_11
_atom_site_aniso_U_22
_atom_site_aniso_U_33
_atom_site_aniso_U_23
_atom_site_aniso_U_13
_atom_site_aniso_U_12
S1 0.0149(2) 0.0151(2) 0.0186(2) 0.00276(16) 0.00817(17) 0.00089(16)
S2 0.0143(2) 0.0143(2) 0.0192(2) 0.00396(16) 0.00678(17) 0.00153(16)
O1 0.0201(7) 0.0243(7) 0.0232(7) 0.0075(5) 0.0127(6) 0.0072(5)
O2 0.0181(7) 0.0165(7) 0.0279(7) 0.0066(5) 0.0034(6) -0.0022(5)
O3 0.0237(7) 0.0158(7) 0.0401(8) 0.0071(6) 0.0165(6) 0.0054(5)
O4 0.0270(7) 0.0350(8) 0.0190(7) 0.0011(6) 0.0086(6) -0.0056(6)
O5 0.0222(7) 0.0283(8) 0.0214(7) 0.0089(5) 0.0119(6) 0.0059(5)
O6 0.0199(7) 0.0241(7) 0.0191(7) 0.0047(5) 0.0076(5) 0.0025(5)
O7 0.0137(6) 0.0176(7) 0.0316(8) -0.0012(5) 0.0060(5) 0.0014(5)
O8 0.0278(7) 0.0150(7) 0.0388(8) 0.0061(6) 0.0105(6) 0.0040(5)
N1 0.0148(7) 0.0159(8) 0.0210(8) 0.0056(6) 0.0042(6) 0.0014(6)
N2 0.0133(7) 0.0147(8) 0.0228(8) 0.0030(6) 0.0042(6) 0.0018(6)
C1 0.0232(9) 0.0217(10) 0.0196(9) 0.0051(7) 0.0092(8) -0.0006(7)
C2 0.0181(9) 0.0217(10) 0.0226(9) 0.0024(7) 0.0106(7) 0.0003(7)
C3 0.0133(8) 0.0143(9) 0.0219(9) 0.0028(7) 0.0048(7) -0.0027(6)
C4 0.0172(9) 0.0187(9) 0.0185(9) 0.0050(7) 0.0070(7) -0.0022(7)
C5 0.0147(8) 0.0181(9) 0.0232(9) 0.0018(7) 0.0088(7) -0.0015(7)
C6 0.0143(8) 0.0166(9) 0.0228(9) 0.0024(7) 0.0083(7) -0.0006(7)
C7 0.0153(8) 0.0175(9) 0.0215(9) 0.0011(7) 0.0080(7) -0.0004(7)
C8 0.0135(8) 0.0136(9) 0.0193(9) 0.0012(6) 0.0040(7) -0.0025(6)
C9 0.0159(8) 0.0183(10) 0.0209(9) 0.0008(7) 0.0083(7) 0.0000(7)
C10 0.0181(9) 0.0204(10) 0.0194(9) 0.0043(7) 0.0068(7) 0.0004(7)
C11 0.0135(8) 0.0192(10) 0.0219(9) -0.0014(7) 0.0083(7) -0.0018(7)
C12 0.0158(8) 0.0200(10) 0.0178(9) 0.0034(7) 0.0060(7) -0.0022(7)

loop_
_atom_type_symbol
_atom_type_description
_atom_type_scat_dispersion_real
_atom_type_scat_dispersion_imag
_atom_type_scat_source
S S 0.1246 0.1234 'International Tables Vol C Tables 4.2.6.8 and 6.1.1.4'
O O 0.0106 0.006 'International Tables Vol C Tables 4.2.6.8 and 6.1.1.4'
N N 0.0061 0.0033 'International Tables Vol C Tables 4.2.6.8 and 6.1.1.4'
C C 0.0033 0.0016 'International Tables Vol C Tables 4.2.6.8 and 6.1.1.4'
H H 0 0 'International Tables Vol C Tables 4.2.6.8 and 6.1.1.4'

loop_
_geom_angle_atom_site_label_1
_geom_angle_atom_site_label_2
_geom_angle_atom_site_label_3
_geom_angle
O4 S1 O3 115.20(8)
O4 S1 O1 112.88(8)
O3 S1 O1 111.23(8)
O4 S1 O2 107.27(8)
O3 S1 O2 102.02(8)
O1 S1 O2 107.26(8)
O6 S2 O8 112.57(8)
O6 S2 O5 112.34(7)
O8 S2 O5 113.29(8)
O6 S2 O7 107.53(8)
O8 S2 O7 102.87(8)
O5 S2 O7 107.50(8)
S1 O2 H2B 108.8(18)
S2 O7 H7A 109.4(18)
C1 N1 C5 122.08(15)
C1 N1 H1A 119
C5 N1 H1A 119
C10 N2 C11 122.14(15)
C10 N2 H2A 118.9
C11 N2 H2A 118.9
N1 C1 C2 120.16(16)
N1 C1 H1 119.9
C2 C1 H1 119.9
C1 C2 C3 119.97(16)
C1 C2 H2 120
C3 C2 H2 120
C4 C3 C2 117.78(16)
C4 C3 C6 123.21(16)
C2 C3 C6 119.01(16)
C5 C4 C3 120.18(16)
C5 C4 H4 119.9
C3 C4 H4 119.9
N1 C5 C4 119.83(16)
N1 C5 H5 120.1
C4 C5 H5 120.1
C7 C6 C3 123.90(17)
C7 C6 H6 118.1
C3 C6 H6 118.1
C6 C7 C8 125.32(17)
C6 C7 H7 117.3
C8 C7 H7 117.3
C12 C8 C9 118.11(16)
C12 C8 C7 123.91(16)
C9 C8 C7 117.97(15)
C10 C9 C8 119.78(16)
C10 C9 H9 120.1
C8 C9 H9 120.1
N2 C10 C9 120.16(16)
N2 C10 H10 119.9
C9 C10 H10 119.9
N2 C11 C12 120.11(16)
N2 C11 H11 119.9
C12 C11 H11 119.9
C11 C12 C8 119.70(16)
C11 C12 H12 120.1
C8 C12 H12 120.1

loop_
_geom_bond_atom_site_label_1
_geom_bond_atom_site_label_2
_geom_bond_distance
S1 O4 1.4360(14)
S1 O3 1.4517(13)
S1 O1 1.4591(12)
S1 O2 1.5715(13)
S2 O6 1.4422(13)
S2 O8 1.4483(14)
S2 O5 1.4576(13)
S2 O7 1.5653(13)
O2 H2B 0.84(3)
O7 H7A 0.84(3)
N1 C1 1.342(2)
N1 C5 1.345(2)
N1 H1A 0.88
N2 C10 1.340(2)
N2 C11 1.345(2)
N2 H2A 0.88
C1 C2 1.371(3)
C1 H1 0.95
C2 C3 1.402(2)
C2 H2 0.95
C3 C4 1.401(2)
C3 C6 1.472(2)
C4 C5 1.372(2)
C4 H4 0.95
C5 H5 0.95
C6 C7 1.335(3)
C6 H6 0.95
C7 C8 1.470(2)
C7 H7 0.95
C8 C12 1.401(2)
C8 C9 1.406(2)
C9 C10 1.372(2)
C9 H9 0.95
C10 H10 0.95
C11 C12 1.374(2)
C11 H11 0.95
C12 H12 0.95

loop_
_geom_torsion_atom_site_label_1
_geom_torsion_atom_site_label_2
_geom_torsion_atom_site_label_3
_geom_torsion_atom_site_label_4
_geom_torsion
C5 N1 C1 C2 0.4(3)
N1 C1 C2 C3 -0.2(3)
C1 C2 C3 C4 -0.3(3)
C1 C2 C3 C6 179.43(17)
C2 C3 C4 C5 0.4(3)
C6 C3 C4 C5 -179.26(17)
C1 N1 C5 C4 -0.3(3)
C3 C4 C5 N1 -0.2(3)
C4 C3 C6 C7 -2.4(3)
C2 C3 C6 C7 177.93(18)
C3 C6 C7 C8 -179.56(16)
C6 C7 C8 C12 2.0(3)
C6 C7 C8 C9 -179.06(18)
C12 C8 C9 C10 0.2(3)
C7 C8 C9 C10 -178.81(16)
C11 N2 C10 C9 -0.4(3)
C8 C9 C10 N2 0.5(3)
C10 N2 C11 C12 -0.3(3)
N2 C11 C12 C8 1.0(3)
C9 C8 C12 C11 -0.9(3)
C7 C8 C12 C11 178.02(16)
